data_7235697
loop_
_publ_author_name
'Basavaiah, Deevi'
'Reddy, Daggula Mallikarjuna'

_publ_section_title
;
 The Baylis--Hillman acetates in organic synthesis: Unprecedented sodium
 nitrite induced intramolecular Friedel--Crafts cyclization of secondary
 nitro compounds
;
_journal_issue 46
_journal_name_full 'RSC Adv.'
_journal_page_first 23966
_journal_paper_doi 10.1039/C4RA03573A
_journal_volume 4
_journal_year 2014
_chemical_formula_moiety 'C22 H16 O2'
_chemical_formula_sum 'C22 H16 O2'
_chemical_formula_weight 312.22
_chemical_melting_point 406(1)
_chemical_name_common phenanthrene
_chemical_name_systematic
;
 methyl 1-phenylphenanthrene-3-carboxylate
;
_space_group_IT_number 14
_space_group_name_Hall '-P 2ybc'
_space_group_name_H-M_alt 'P 1 21/c 1'
_symmetry_cell_setting monoclinic
_symmetry_space_group_name_Hall '-P 2ybc'
_symmetry_space_group_name_H-M 'P 1 21/c 1'
_atom_sites_solution_hydrogens geom
_atom_sites_solution_primary direct
_atom_sites_solution_secondary difmap
_audit_creation_method SHELXL-97
_cell_angle_alpha 90.00
_cell_angle_beta 110.638(18)
_cell_angle_gamma 90.00
_cell_formula_units_Z 8
_cell_length_a 11.092(4)
_cell_length_b 17.545(6)
_cell_length_c 17.517(5)
_cell_measurement_reflns_used 8313
_cell_measurement_temperature 298(2)
_cell_measurement_theta_max 25.74
_cell_measurement_theta_min 2.28
_cell_volume 3190.2(19)
_computing_cell_refinement 'Bruker SMART'
_computing_data_collection 'Bruker SMART'
_computing_data_reduction 'Bruker SAINT'
_computing_molecular_graphics 'Bruker SHELXTL'
_computing_publication_material 'Bruker SHELXTL'
_computing_structure_refinement 'SHELXL-97 (Sheldrick, 2008)'
_computing_structure_solution 'Bruker SHELXTL'
_diffrn_ambient_temperature 298(2)
_diffrn_measured_fraction_theta_full 0.993
_diffrn_measured_fraction_theta_max 0.993
_diffrn_measurement_device_type 'CCD area detector'
_diffrn_measurement_method 'phi and omega scans'
_diffrn_radiation_monochromator graphite
_diffrn_radiation_source 'fine-focus sealed tube'
_diffrn_radiation_type MoK\a
_diffrn_radiation_wavelength 0.71073
_diffrn_reflns_av_R_equivalents 0.0386
_diffrn_reflns_av_sigmaI/netI 0.0267
_diffrn_reflns_limit_h_max 13
_diffrn_reflns_limit_h_min -13
_diffrn_reflns_limit_k_max 21
_diffrn_reflns_limit_k_min -21
_diffrn_reflns_limit_l_max 21
_diffrn_reflns_limit_l_min -21
_diffrn_reflns_number 31762
_diffrn_reflns_theta_full 26.20
_diffrn_reflns_theta_max 26.20
_diffrn_reflns_theta_min 1.70
_exptl_absorpt_coefficient_mu 0.082
_exptl_absorpt_correction_T_max 1.0000
_exptl_absorpt_correction_T_min 0.9880
_exptl_absorpt_correction_type empirical
_exptl_absorpt_process_details sadabs
_exptl_crystal_colour colourless
_exptl_crystal_density_diffrn 1.300
_exptl_crystal_density_method 'not measured'
_exptl_crystal_description block
_exptl_crystal_F_000 1312
_exptl_crystal_size_max 0.60
_exptl_crystal_size_mid 0.40
_exptl_crystal_size_min 0.28
_refine_diff_density_max 0.194
_refine_diff_density_min -0.253
_refine_diff_density_rms 0.061
_refine_ls_extinction_method none
_refine_ls_goodness_of_fit_ref 1.039
_refine_ls_hydrogen_treatment constr
_refine_ls_matrix_type full
_refine_ls_number_parameters 435
_refine_ls_number_reflns 6356
_refine_ls_number_restraints 0
_refine_ls_restrained_S_all 1.039
_refine_ls_R_factor_all 0.0643
_refine_ls_R_factor_gt 0.0450
_refine_ls_shift/su_max 0.011
_refine_ls_shift/su_mean 0.000
_refine_ls_structure_factor_coef Fsqd
_refine_ls_weighting_details 'calc w=1/[\s^2^(Fo^2^)+(0.0725P)^2^+0.1215P] where P=(Fo^2^+2Fc^2^)/3'
_refine_ls_weighting_scheme calc
_refine_ls_wR_factor_gt 0.1160
_refine_ls_wR_factor_ref 0.1275
_reflns_number_gt 4491
_reflns_number_total 6356
_reflns_threshold_expression >2\s(I)
_cod_data_source_file c4ra03573a2.cif
_cod_data_source_block 5r
_cod_depositor_comments
;
The following automatic conversions were performed:

data item '_symmetry_cell_setting' value 'Monoclinic' was changed to
'monoclinic' in accordance with the
/home/saulius/struct/COD-crude-data/automatic-downloads/DataCite-retrospective/RSC/depositions/lib/dictionaries/cif_core.dic
dictionary named 'cif_core.dic' version 2.4.2 last updated on
2011-04-26.

Automatic conversion script
Id: cif_fix_values 6909 2019-04-08 15:41:33Z antanas 
;
_cod_original_cell_volume 3190.2(18)
_cod_original_sg_symbol_H-M 'P 21/c'
_cod_database_code 7235697

loop_
_symmetry_equiv_pos_as_xyz
'x, y, z'
'-x, y+1/2, -z+1/2'
'-x, -y, -z'
'x, -y-1/2, z-1/2'

loop_
_atom_site_label
_atom_site_type_symbol
_atom_site_fract_x
_atom_site_fract_y
_atom_site_fract_z
_atom_site_U_iso_or_equiv
_atom_site_adp_type
_atom_site_occupancy
_atom_site_symmetry_multiplicity
_atom_site_calc_flag
_atom_site_refinement_flags
O1 O -0.07468(11) 0.36118(6) 0.19540(8) 0.0707(3) Uani 1 1 d .
O2 O 0.00348(10) 0.24550(6) 0.18913(7) 0.0634(3) Uani 1 1 d .
C1 C 0.22038(13) 0.45627(8) 0.12637(8) 0.0487(3) Uani 1 1 d .
C2 C 0.12595(13) 0.42756(8) 0.15187(8) 0.0503(3) Uani 1 1 d .
H2 H 0.0699 0.4609 0.1639 0.060 Uiso 1 1 calc R
C3 C 0.11249(13) 0.34910(8) 0.16009(8) 0.0464(3) Uani 1 1 d .
C4 C 0.19667(13) 0.29993(8) 0.14418(8) 0.0472(3) Uani 1 1 d .
H4 H 0.1879 0.2478 0.1505 0.057 Uiso 1 1 calc R
C5 C 0.38347(14) 0.19517(8) 0.11431(9) 0.0576(4) Uani 1 1 d .
H5 H 0.3235 0.1745 0.1345 0.069 Uiso 1 1 calc R
C6 C 0.46825(15) 0.14798(9) 0.09703(10) 0.0658(4) Uani 1 1 d .
H6 H 0.4659 0.0958 0.1060 0.079 Uiso 1 1 calc R
C7 C 0.55784(16) 0.17725(11) 0.06627(11) 0.0708(5) Uani 1 1 d .
H7 H 0.6148 0.1447 0.0541 0.085 Uiso 1 1 calc R
C8 C 0.56250(15) 0.25318(11) 0.05401(10) 0.0671(4) Uani 1 1 d .
H8 H 0.6228 0.2723 0.0332 0.080 Uiso 1 1 calc R
C9 C 0.48403(15) 0.38361(9) 0.06127(10) 0.0617(4) Uani 1 1 d .
H9 H 0.5451 0.4029 0.0412 0.074 Uiso 1 1 calc R
C10 C 0.40388(14) 0.43223(9) 0.07918(9) 0.0567(4) Uani 1 1 d .
H10 H 0.4121 0.4843 0.0724 0.068 Uiso 1 1 calc R
C11 C 0.30661(13) 0.40535(8) 0.10829(8) 0.0467(3) Uani 1 1 d .
C12 C 0.29531(12) 0.32613(8) 0.11879(8) 0.0450(3) Uani 1 1 d .
C13 C 0.38500(13) 0.27426(8) 0.10222(8) 0.0478(3) Uani 1 1 d .
C14 C 0.47799(13) 0.30355(9) 0.07214(9) 0.0530(4) Uani 1 1 d .
C15 C 0.23141(13) 0.54014(8) 0.11710(9) 0.0490(3) Uani 1 1 d .
C16 C 0.17460(16) 0.57539(9) 0.04300(10) 0.0666(4) Uani 1 1 d .
H16 H 0.1277 0.5465 -0.0023 0.080 Uiso 1 1 calc R
C17 C 0.18608(17) 0.65289(9) 0.03483(10) 0.0702(5) Uani 1 1 d .
H17 H 0.1470 0.6757 -0.0158 0.084 Uiso 1 1 calc R
C18 C 0.25389(15) 0.69622(9) 0.10011(10) 0.0599(4) Uani 1 1 d .
H18 H 0.2618 0.7485 0.0943 0.072 Uiso 1 1 calc R
C19 C 0.31017(16) 0.66229(9) 0.17416(10) 0.0652(4) Uani 1 1 d .
H19 H 0.3561 0.6916 0.2193 0.078 Uiso 1 1 calc R
C20 C 0.29950(16) 0.58505(9) 0.18252(10) 0.0659(4) Uani 1 1 d .
H20 H 0.3390 0.5626 0.2334 0.079 Uiso 1 1 calc R
C21 C 0.00476(13) 0.32103(8) 0.18371(8) 0.0495(3) Uani 1 1 d .
C22 C -0.09965(15) 0.21212(9) 0.20935(11) 0.0690(5) Uani 1 1 d .
H22A H -0.1807 0.2271 0.1696 0.104 Uiso 1 1 calc R
H22B H -0.0950 0.2294 0.2623 0.104 Uiso 1 1 calc R
H22C H -0.0922 0.1576 0.2097 0.104 Uiso 1 1 calc R
O3 O 0.56310(11) 0.47900(6) 0.31051(7) 0.0679(3) Uani 1 1 d .
O4 O 0.60787(10) 0.35696(5) 0.30033(7) 0.0610(3) Uani 1 1 d .
C23 C 0.25663(13) 0.41491(7) 0.38664(8) 0.0453(3) Uani 1 1 d .
C24 C 0.35860(13) 0.43757(8) 0.36477(8) 0.0465(3) Uani 1 1 d .
H24 H 0.3781 0.4892 0.3655 0.056 Uiso 1 1 calc R
C25 C 0.43366(12) 0.38476(7) 0.34149(8) 0.0437(3) Uani 1 1 d .
C26 C 0.40561(13) 0.30869(8) 0.34086(8) 0.0447(3) Uani 1 1 d .
H26 H 0.4552 0.2737 0.3250 0.054 Uiso 1 1 calc R
C27 C 0.33950(15) 0.14569(8) 0.33541(9) 0.0576(4) Uani 1 1 d .
H27 H 0.4068 0.1600 0.3184 0.069 Uiso 1 1 calc R
C28 C 0.30703(16) 0.07062(9) 0.33351(10) 0.0675(4) Uani 1 1 d .
H28 H 0.3517 0.0346 0.3149 0.081 Uiso 1 1 calc R
C29 C 0.20758(17) 0.04749(9) 0.35925(11) 0.0697(5) Uani 1 1 d .
H29 H 0.1857 -0.0038 0.3578 0.084 Uiso 1 1 calc R
C30 C 0.14277(16) 0.10020(9) 0.38644(10) 0.0642(4) Uani 1 1 d .
H30 H 0.0768 0.0845 0.4040 0.077 Uiso 1 1 calc R
C31 C 0.10435(14) 0.23394(9) 0.41531(9) 0.0572(4) Uani 1 1 d .
H31 H 0.0401 0.2181 0.4344 0.069 Uiso 1 1 calc R
C32 C 0.12879(13) 0.30874(8) 0.41381(8) 0.0527(4) Uani 1 1 d .
H32 H 0.0796 0.3435 0.4303 0.063 Uiso 1 1 calc R
C33 C 0.22893(12) 0.33596(8) 0.38738(7) 0.0443(3) Uani 1 1 d .
C34 C 0.30421(12) 0.28256(7) 0.36354(8) 0.0427(3) Uani 1 1 d .
C35 C 0.27393(13) 0.20174(8) 0.36233(8) 0.0464(3) Uani 1 1 d .
C36 C 0.17338(14) 0.17826(8) 0.38869(8) 0.0508(3) Uani 1 1 d .
C37 C 0.17708(14) 0.47433(8) 0.40753(8) 0.0480(3) Uani 1 1 d .
C38 C 0.22973(16) 0.52047(9) 0.47458(9) 0.0627(4) Uani 1 1 d .
H38 H 0.3145 0.5130 0.5089 0.075 Uiso 1 1 calc R
C39 C 0.1574(2) 0.57790(10) 0.49116(11) 0.0754(5) Uani 1 1 d .
H39 H 0.1939 0.6086 0.5368 0.090 Uiso 1 1 calc R
C40 C 0.03321(19) 0.59018(10) 0.44149(11) 0.0731(5) Uani 1 1 d .
H40 H -0.0147 0.6292 0.4528 0.088 Uiso 1 1 calc R
C41 C -0.02024(17) 0.54449(10) 0.37488(11) 0.0746(5) Uani 1 1 d .
H41 H -0.1051 0.5523 0.3408 0.090 Uiso 1 1 calc R
C42 C 0.05077(15) 0.48713(9) 0.35799(10) 0.0640(4) Uani 1 1 d .
H42 H 0.0133 0.4564 0.3125 0.077 Uiso 1 1 calc R
C43 C 0.53968(13) 0.41299(8) 0.31601(8) 0.0462(3) Uani 1 1 d .
C44 C 0.71225(15) 0.37776(9) 0.27392(11) 0.0678(5) Uani 1 1 d .
H44A H 0.7636 0.4165 0.3093 0.102 Uiso 1 1 calc R
H44B H 0.6782 0.3969 0.2191 0.102 Uiso 1 1 calc R
H44C H 0.7647 0.3338 0.2756 0.102 Uiso 1 1 calc R

loop_
_atom_site_aniso_label
_atom_site_aniso_U_11
_atom_site_aniso_U_22
_atom_site_aniso_U_33
_atom_site_aniso_U_23
_atom_site_aniso_U_13
_atom_site_aniso_U_12
O1 0.0648(7) 0.0597(7) 0.1032(9) -0.0022(6) 0.0488(6) 0.0071(6)
O2 0.0588(6) 0.0502(6) 0.0922(8) -0.0024(5) 0.0404(6) -0.0023(5)
C1 0.0491(8) 0.0455(8) 0.0501(8) -0.0014(6) 0.0157(6) 0.0025(6)
C2 0.0486(8) 0.0477(8) 0.0562(8) -0.0042(6) 0.0202(7) 0.0058(6)
C3 0.0444(8) 0.0468(8) 0.0480(7) -0.0038(6) 0.0161(6) 0.0011(6)
C4 0.0467(8) 0.0425(7) 0.0516(8) -0.0017(6) 0.0162(6) 0.0011(6)
C5 0.0515(9) 0.0503(9) 0.0697(10) -0.0034(7) 0.0198(7) 0.0043(7)
C6 0.0565(10) 0.0552(10) 0.0807(11) -0.0074(8) 0.0182(8) 0.0114(8)
C7 0.0580(10) 0.0700(11) 0.0828(11) -0.0136(9) 0.0230(9) 0.0188(9)
C8 0.0532(9) 0.0803(12) 0.0732(10) -0.0034(9) 0.0291(8) 0.0103(9)
C9 0.0533(9) 0.0684(11) 0.0711(10) 0.0059(8) 0.0314(8) 0.0003(8)
C10 0.0541(9) 0.0506(8) 0.0680(9) 0.0045(7) 0.0249(7) 0.0005(7)
C11 0.0436(8) 0.0476(8) 0.0481(7) -0.0006(6) 0.0149(6) 0.0014(6)
C12 0.0428(7) 0.0461(8) 0.0443(7) -0.0020(6) 0.0132(6) 0.0028(6)
C13 0.0417(8) 0.0519(8) 0.0471(7) -0.0048(6) 0.0121(6) 0.0046(6)
C14 0.0450(8) 0.0589(9) 0.0548(8) -0.0029(7) 0.0171(6) 0.0061(7)
C15 0.0478(8) 0.0444(8) 0.0567(8) -0.0012(6) 0.0209(6) 0.0038(6)
C16 0.0785(11) 0.0575(10) 0.0567(9) -0.0028(7) 0.0149(8) -0.0070(8)
C17 0.0861(12) 0.0572(10) 0.0608(10) 0.0104(8) 0.0179(9) 0.0016(9)
C18 0.0636(10) 0.0436(8) 0.0782(11) 0.0033(8) 0.0322(8) 0.0012(7)
C19 0.0738(11) 0.0486(9) 0.0671(10) -0.0074(7) 0.0171(8) -0.0017(8)
C20 0.0789(11) 0.0529(9) 0.0564(9) 0.0035(7) 0.0118(8) 0.0026(8)
C21 0.0471(8) 0.0478(8) 0.0536(8) -0.0045(6) 0.0178(6) 0.0007(7)
C22 0.0594(10) 0.0621(10) 0.0935(12) -0.0016(9) 0.0367(9) -0.0108(8)
O3 0.0715(7) 0.0436(6) 0.1067(9) 0.0015(5) 0.0541(7) -0.0058(5)
O4 0.0611(6) 0.0459(6) 0.0936(8) 0.0084(5) 0.0490(6) 0.0050(5)
C23 0.0470(8) 0.0452(8) 0.0469(7) -0.0032(6) 0.0203(6) -0.0021(6)
C24 0.0510(8) 0.0383(7) 0.0534(8) -0.0015(6) 0.0225(6) -0.0035(6)
C25 0.0425(7) 0.0426(7) 0.0469(7) 0.0016(6) 0.0168(6) -0.0019(6)
C26 0.0445(7) 0.0418(7) 0.0498(7) -0.0012(6) 0.0191(6) 0.0004(6)
C27 0.0592(9) 0.0454(8) 0.0718(10) -0.0052(7) 0.0274(8) -0.0053(7)
C28 0.0750(11) 0.0455(9) 0.0827(11) -0.0088(8) 0.0288(9) -0.0044(8)
C29 0.0781(12) 0.0427(8) 0.0861(12) -0.0015(8) 0.0262(10) -0.0139(8)
C30 0.0648(10) 0.0524(9) 0.0750(10) 0.0035(8) 0.0239(8) -0.0171(8)
C31 0.0522(9) 0.0614(10) 0.0638(9) 0.0025(7) 0.0277(7) -0.0113(7)
C32 0.0515(8) 0.0530(9) 0.0604(9) -0.0027(7) 0.0280(7) -0.0051(7)
C33 0.0433(7) 0.0460(8) 0.0443(7) -0.0024(6) 0.0162(6) -0.0045(6)
C34 0.0423(7) 0.0420(7) 0.0434(7) -0.0008(5) 0.0146(6) -0.0032(6)
C35 0.0458(8) 0.0428(7) 0.0484(7) 0.0002(6) 0.0139(6) -0.0048(6)
C36 0.0503(8) 0.0472(8) 0.0533(8) 0.0015(6) 0.0163(7) -0.0083(7)
C37 0.0538(8) 0.0428(8) 0.0562(8) -0.0018(6) 0.0303(7) -0.0036(6)
C38 0.0717(10) 0.0561(9) 0.0603(9) -0.0080(7) 0.0232(8) 0.0024(8)
C39 0.1056(15) 0.0607(11) 0.0649(10) -0.0143(8) 0.0361(10) 0.0053(10)
C40 0.0956(14) 0.0595(10) 0.0840(12) 0.0022(9) 0.0562(11) 0.0194(9)
C41 0.0646(11) 0.0753(12) 0.0887(12) -0.0044(10) 0.0328(9) 0.0162(9)
C42 0.0577(10) 0.0644(10) 0.0711(10) -0.0136(8) 0.0244(8) 0.0026(8)
C43 0.0455(8) 0.0422(8) 0.0528(8) 0.0020(6) 0.0197(6) 0.0014(6)
C44 0.0607(10) 0.0657(10) 0.0938(12) 0.0124(9) 0.0482(9) 0.0059(8)

loop_
_atom_type_symbol
_atom_type_description
_atom_type_scat_dispersion_real
_atom_type_scat_dispersion_imag
_atom_type_scat_source
C C 0.0030 0.0020 'International Tables Vol C Tables 4.2.6.8 and 6.1.1.4'
H H 0.0000 0.0000 'International Tables Vol C Tables 4.2.6.8 and 6.1.1.4'
O O 0.0110 0.0060 'International Tables Vol C Tables 4.2.6.8 and 6.1.1.4'

loop_
_geom_angle_atom_site_label_1
_geom_angle_atom_site_label_2
_geom_angle_atom_site_label_3
_geom_angle
C21 O2 C22 116.98(12)
C2 C1 C11 119.48(13)
C2 C1 C15 119.98(12)
C11 C1 C15 120.53(13)
C1 C2 C3 121.13(13)
C1 C2 H2 119.4
C3 C2 H2 119.4
C4 C3 C2 119.61(13)
C4 C3 C21 121.51(13)
C2 C3 C21 118.86(12)
C3 C4 C12 121.62(13)
C3 C4 H4 119.2
C12 C4 H4 119.2
C6 C5 C13 121.34(15)
C6 C5 H5 119.3
C13 C5 H5 119.3
C5 C6 C7 120.41(16)
C5 C6 H6 119.8
C7 C6 H6 119.8
C8 C7 C6 119.97(15)
C8 C7 H7 120.0
C6 C7 H7 120.0
C7 C8 C14 121.20(16)
C7 C8 H8 119.4
C14 C8 H8 119.4
C10 C9 C14 121.90(14)
C10 C9 H9 119.1
C14 C9 H9 119.1
C9 C10 C11 121.24(14)
C9 C10 H10 119.4
C11 C10 H10 119.4
C12 C11 C1 119.39(13)
C12 C11 C10 118.99(13)
C1 C11 C10 121.62(13)
C4 C12 C11 118.73(12)
C4 C12 C13 121.78(13)
C11 C12 C13 119.48(13)
C5 C13 C14 117.74(13)
C5 C13 C12 122.95(13)
C14 C13 C12 119.31(13)
C8 C14 C13 119.32(15)
C8 C14 C9 121.66(15)
C13 C14 C9 119.01(13)
C16 C15 C20 117.60(14)
C16 C15 C1 121.29(13)
C20 C15 C1 121.10(13)
C15 C16 C17 120.93(14)
C15 C16 H16 119.5
C17 C16 H16 119.5
C18 C17 C16 120.59(15)
C18 C17 H17 119.7
C16 C17 H17 119.7
C17 C18 C19 119.28(15)
C17 C18 H18 120.4
C19 C18 H18 120.4
C18 C19 C20 120.34(15)
C18 C19 H19 119.8
C20 C19 H19 119.8
C19 C20 C15 121.26(14)
C19 C20 H20 119.4
C15 C20 H20 119.4
O1 C21 O2 123.08(14)
O1 C21 C3 124.46(14)
O2 C21 C3 112.45(12)
O2 C22 H22A 109.5
O2 C22 H22B 109.5
H22A C22 H22B 109.5
O2 C22 H22C 109.5
H22A C22 H22C 109.5
H22B C22 H22C 109.5
C43 O4 C44 117.47(11)
C24 C23 C33 119.12(12)
C24 C23 C37 118.81(12)
C33 C23 C37 122.06(12)
C23 C24 C25 121.49(13)
C23 C24 H24 119.3
C25 C24 H24 119.3
C26 C25 C24 119.40(13)
C26 C25 C43 121.68(12)
C24 C25 C43 118.90(12)
C25 C26 C34 121.42(13)
C25 C26 H26 119.3
C34 C26 H26 119.3
C28 C27 C35 121.53(15)
C28 C27 H27 119.2
C35 C27 H27 119.2
C27 C28 C29 120.46(16)
C27 C28 H28 119.8
C29 C28 H28 119.8
C30 C29 C28 119.59(15)
C30 C29 H29 120.2
C28 C29 H29 120.2
C29 C30 C36 121.36(16)
C29 C30 H30 119.3
C36 C30 H30 119.3
C32 C31 C36 122.09(14)
C32 C31 H31 119.0
C36 C31 H31 119.0
C31 C32 C33 121.26(14)
C31 C32 H32 119.4
C33 C32 H32 119.4
C34 C33 C23 119.47(12)
C34 C33 C32 118.85(12)
C23 C33 C32 121.66(13)
C26 C34 C33 119.07(12)
C26 C34 C35 121.38(12)
C33 C34 C35 119.54(12)
C27 C35 C36 118.00(13)
C27 C35 C34 122.99(13)
C36 C35 C34 119.00(12)
C30 C36 C35 119.05(14)
C30 C36 C31 121.78(14)
C35 C36 C31 119.16(13)
C38 C37 C42 118.16(14)
C38 C37 C23 120.71(13)
C42 C37 C23 121.06(13)
C37 C38 C39 120.36(16)
C37 C38 H38 119.8
C39 C38 H38 119.8
C40 C39 C38 120.84(16)
C40 C39 H39 119.6
C38 C39 H39 119.6
C39 C40 C41 119.29(16)
C39 C40 H40 120.4
C41 C40 H40 120.4
C40 C41 C42 120.31(17)
C40 C41 H41 119.8
C42 C41 H41 119.8
C41 C42 C37 121.04(15)
C41 C42 H42 119.5
C37 C42 H42 119.5
O3 C43 O4 122.95(13)
O3 C43 C25 124.38(13)
O4 C43 C25 112.67(12)
O4 C44 H44A 109.5
O4 C44 H44B 109.5
H44A C44 H44B 109.5
O4 C44 H44C 109.5
H44A C44 H44C 109.5
H44B C44 H44C 109.5

loop_
_geom_bond_atom_site_label_1
_geom_bond_atom_site_label_2
_geom_bond_distance
O1 C21 1.2008(17)
O2 C21 1.3290(18)
O2 C22 1.4361(18)
C1 C2 1.371(2)
C1 C11 1.4237(19)
C1 C15 1.4903(19)
C2 C3 1.398(2)
C2 H2 0.9300
C3 C4 1.3700(19)
C3 C21 1.480(2)
C4 C12 1.3962(19)
C4 H4 0.9300
C5 C6 1.365(2)
C5 C13 1.405(2)
C5 H5 0.9300
C6 C7 1.385(2)
C6 H6 0.9300
C7 C8 1.353(3)
C7 H7 0.9300
C8 C14 1.404(2)
C8 H8 0.9300
C9 C10 1.346(2)
C9 C14 1.422(2)
C9 H9 0.9300
C10 C11 1.426(2)
C10 H10 0.9300
C11 C12 1.413(2)
C12 C13 1.4510(19)
C13 C14 1.410(2)
C15 C16 1.374(2)
C15 C20 1.376(2)
C16 C17 1.378(2)
C16 H16 0.9300
C17 C18 1.358(2)
C17 H17 0.9300
C18 C19 1.362(2)
C18 H18 0.9300
C19 C20 1.373(2)
C19 H19 0.9300
C20 H20 0.9300
C22 H22A 0.9600
C22 H22B 0.9600
C22 H22C 0.9600
O3 C43 1.1981(16)
O4 C43 1.3268(16)
O4 C44 1.4372(18)
C23 C24 1.3746(19)
C23 C33 1.4198(19)
C23 C37 1.4923(19)
C24 C25 1.3990(19)
C24 H24 0.9300
C25 C26 1.3697(18)
C25 C43 1.4824(19)
C26 C34 1.3957(19)
C26 H26 0.9300
C27 C28 1.363(2)
C27 C35 1.400(2)
C27 H27 0.9300
C28 C29 1.391(2)
C28 H28 0.9300
C29 C30 1.357(2)
C29 H29 0.9300
C30 C36 1.408(2)
C30 H30 0.9300
C31 C32 1.342(2)
C31 C36 1.418(2)
C31 H31 0.9300
C32 C33 1.4279(19)
C32 H32 0.9300
C33 C34 1.4125(19)
C34 C35 1.4556(19)
C35 C36 1.411(2)
C37 C38 1.376(2)
C37 C42 1.382(2)
C38 C39 1.381(2)
C38 H38 0.9300
C39 C40 1.362(2)
C39 H39 0.9300
C40 C41 1.367(2)
C40 H40 0.9300
C41 C42 1.373(2)
C41 H41 0.9300
C42 H42 0.9300
C44 H44A 0.9600
C44 H44B 0.9600
C44 H44C 0.9600
